data_4114895
loop_
_publ_author_name
'Barry M. Trost'
'Kalindi Dogra'

_publ_section_title
;
 Synthesis of Novel Quaternary Amino Acids Using Molybdenum-Catalyzed
 Asymmetric Allylic Alkylation
;
_journal_name_full 'Journal of the American Chemical Society'
_journal_page_first 7256
_journal_page_last 7257
_journal_paper_doi 10.1021/ja020290e
_journal_volume 124
_journal_year 2002
_chemical_formula_moiety 'C20 H20 Br N O3 '
_chemical_formula_sum 'C20 H20 Br N O3'
_chemical_formula_weight 402.29
_space_group_IT_number 4
_symmetry_cell_setting monoclinic
_symmetry_Int_Tables_number 4
_symmetry_space_group_name_Hall 'P 2yb'
_symmetry_space_group_name_H-M 'P 1 21 1'
_cell_angle_alpha 90
_cell_angle_beta 114.33(0)
_cell_angle_gamma 90
_cell_formula_units_Z 2
_cell_length_a 11.21(0)
_cell_length_b 7.938(1)
_cell_length_c 11.76(0)
_cell_measurement_temperature 273.1
_cell_volume 953.52(12)
_computing_cell_refinement Unknown
_computing_data_collection Unknown
_computing_data_reduction CrystalStructure
_computing_publication_material 'CrystalStructure Ver. 2.00'
_computing_structure_refinement CRYSTALS
_computing_structure_solution directMethod
_diffrn_measured_fraction_theta_full 0.9669
_diffrn_measured_fraction_theta_max 0.9669
_diffrn_radiation_type 'Mo K\a'
_diffrn_radiation_wavelength 0.7107
_diffrn_reflns_av_R_equivalents 0.055
_diffrn_reflns_limit_h_max 5
_diffrn_reflns_limit_h_min -13
_diffrn_reflns_limit_k_max 9
_diffrn_reflns_limit_k_min -8
_diffrn_reflns_limit_l_max 13
_diffrn_reflns_limit_l_min -12
_diffrn_reflns_number 4235
_diffrn_reflns_theta_full 24.66
_diffrn_reflns_theta_max 24.66
_exptl_absorpt_coefficient_mu 2.177
_exptl_absorpt_correction_type empirical
_exptl_crystal_colour colorless
_exptl_crystal_density_diffrn 1.400
_exptl_crystal_description rhombic
_exptl_crystal_size_max 0.55
_exptl_crystal_size_mid 0.27
_exptl_crystal_size_min 0.11
_refine_diff_density_max 0.48
_refine_diff_density_min -1.13
_refine_ls_abs_structure_details 'Flack, H. D. (1983), Acta Cryst. A39, 876-881.  1232 Friedel Pairs'
_refine_ls_abs_structure_Flack 0.0(0)
_refine_ls_extinction_method none
_refine_ls_goodness_of_fit_ref 0.721
_refine_ls_hydrogen_treatment refall
_refine_ls_number_parameters 247
_refine_ls_number_reflns 2923
_refine_ls_R_factor_gt 0.0330
_refine_ls_shift/su_max 0.0010
_refine_ls_structure_factor_coef Fsqd
_refine_ls_weighting_details 'w = 1/\s^2^(Fo^2^)'
_refine_ls_weighting_scheme sigma
_refine_ls_wR_factor_ref 0.0820
_reflns_number_gt 2558
_reflns_number_total 2788
_reflns_threshold_expression F^2^>2.0\s(F^2^)
_cod_data_source_file ja020290e.cif
_cod_data_source_block '_kd1742_for_Kalindi_Dogra_'
_cod_original_cell_volume 953.52(0)
_cod_original_formula_sum 'C20 H20 Br N O3 '
_cod_database_code 4114895

loop_
_symmetry_equiv_pos_as_xyz
x,y,z
-x,y+1/2,-z

loop_
_atom_site_label
_atom_site_type_symbol
_atom_site_fract_x
_atom_site_fract_y
_atom_site_fract_z
_atom_site_U_iso_or_equiv
_atom_site_adp_type
_atom_site_occupancy
_atom_site_symmetry_multiplicity
_atom_site_calc_flag
Br1 Br 0.6371(0) 0.3929(1) 0.2844(0) 0.042(0) Uani 1.00 1 d
O1 O 0.676(0) 0.375(0) -0.226(0) 0.028(1) Uani 1.00 1 d
O2 O 0.693(0) 0.635(0) 0.004(0) 0.027(1) Uani 1.00 1 d
O3 O 0.582(0) 0.390(0) -0.025(0) 0.025(1) Uani 1.00 1 d
N1 N 0.778(0) 0.224(0) -0.049(0) 0.018(1) Uani 1.00 1 d
C1 C 0.803(0) 0.494(1) 0.322(0) 0.03(0) Uani 1.00 1 d
C2 C 0.840(0) 0.621(1) 0.411(0) 0.03(0) Uani 1.00 1 d
C3 C 0.960(0) 0.697(1) 0.449(0) 0.03(0) Uani 1.00 1 d
C4 C 1.047(0) 0.642(1) 0.400(0) 0.03(0) Uani 1.00 1 d
C5 C 1.010(0) 0.517(0) 0.311(0) 0.021(1) Uani 1.00 1 d
C6 C 0.886(0) 0.440(0) 0.267(0) 0.017(1) Uani 1.00 1 d
C7 C 0.848(0) 0.301(0) 0.169(0) 0.018(1) Uani 1.00 1 d
C8 C 0.956(0) 0.169(0) 0.203(0) 0.021(1) Uani 1.00 1 d
C9 C 0.938(0) 0.008(1) 0.217(0) 0.03(0) Uani 1.00 1 d
C10 C 0.811(0) 0.372(1) 0.034(0) 0.018(1) Uani 1.00 1 d
C11 C 0.919(0) 0.474(1) 0.018(0) 0.023(1) Uani 1.00 1 d
C12 C 0.712(0) 0.239(0) -0.175(0) 0.021(1) Uani 1.00 1 d
C13 C 0.689(0) 0.078(0) -0.249(0) 0.018(1) Uani 1.00 1 d
C14 C 0.646(0) 0.094(1) -0.378(0) 0.02(0) Uani 1.00 1 d
C15 C 0.622(0) -0.049(1) -0.452(0) 0.03(0) Uani 1.00 1 d
C16 C 0.638(0) -0.207(1) -0.400(0) 0.03(0) Uani 1.00 1 d
C17 C 0.677(0) -0.225(1) -0.272(0) 0.02(0) Uani 1.00 1 d
C18 C 0.702(0) -0.082(1) -0.197(0) 0.020(1) Uani 1.00 1 d
C19 C 0.690(0) 0.483(0) 0.001(0) 0.018(1) Uani 1.00 1 d
C20 C 0.462(0) 0.485(1) -0.057(1) 0.04(0) Uani 1.00 1 d
H1 H 0.813(0) 0.128(0) -0.012(0) 0.02(0) Uiso 1.00 1 c
H2 H 0.781(0) 0.655(1) 0.446(0) 0.04(0) Uiso 1.00 1 c
H3 H 0.984(0) 0.785(1) 0.508(0) 0.04(0) Uiso 1.00 1 c
H4 H 1.132(0) 0.690(1) 0.427(0) 0.03(0) Uiso 1.00 1 c
H5 H 1.069(0) 0.481(0) 0.277(0) 0.02(0) Uiso 1.00 1 c
H6 H 0.773(0) 0.247(0) 0.169(0) 0.02(0) Uiso 1.00 1 c
H7 H 1.041(0) 0.205(0) 0.214(0) 0.02(0) Uiso 1.00 1 c
H8 H 1.008(0) -0.070(1) 0.238(0) 0.04(0) Uiso 1.00 1 c
H9 H 0.853(0) -0.030(1) 0.206(0) 0.04(0) Uiso 1.00 1 c
H10 H 0.995(0) 0.406(1) 0.040(0) 0.03(0) Uiso 1.00 1 c
H11 H 0.939(0) 0.570(1) 0.071(0) 0.03(0) Uiso 1.00 1 c
H12 H 0.890(0) 0.510(1) -0.066(0) 0.03(0) Uiso 1.00 1 c
H13 H 0.633(0) 0.202(1) -0.416(0) 0.03(0) Uiso 1.00 1 c
H14 H 0.594(0) -0.038(1) -0.540(0) 0.03(0) Uiso 1.00 1 c
H15 H 0.621(0) -0.304(1) -0.452(0) 0.03(0) Uiso 1.00 1 c
H16 H 0.686(0) -0.334(1) -0.236(0) 0.03(0) Uiso 1.00 1 c
H17 H 0.730(0) -0.094(1) -0.110(0) 0.02(0) Uiso 1.00 1 c
H18 H 0.391(0) 0.408(1) -0.073(1) 0.05(0) Uiso 1.00 1 c
H19 H 0.445(0) 0.551(1) -0.129(1) 0.05(0) Uiso 1.00 1 c
H20 H 0.469(0) 0.556(1) 0.010(1) 0.05(0) Uiso 1.00 1 c

loop_
_atom_site_aniso_label
_atom_site_aniso_U_11
_atom_site_aniso_U_22
_atom_site_aniso_U_33
_atom_site_aniso_U_12
_atom_site_aniso_U_13
_atom_site_aniso_U_23
Br1 0.026(0) 0.059(0) 0.049(0) -0.009(0) 0.026(0) -0.018(0)
O1 0.04(0) 0.02(0) 0.02(0) 0.00(0) 0.01(0) 0.00(0)
O2 0.03(0) 0.01(0) 0.04(0) 0.00(0) 0.02(0) 0.00(0)
O3 0.01(0) 0.02(0) 0.04(0) 0.01(0) 0.012(1) 0.01(0)
N1 0.02(0) 0.02(0) 0.02(0) 0.00(0) 0.00(0) 0.00(0)
C1 0.02(0) 0.03(0) 0.03(0) 0.00(0) 0.01(0) -0.00(0)
C2 0.04(0) 0.03(0) 0.03(0) 0.00(0) 0.02(0) -0.01(0)
C3 0.04(0) 0.03(0) 0.02(0) -0.00(0) 0.01(0) -0.01(0)
C4 0.03(0) 0.03(0) 0.02(0) -0.00(0) 0.00(0) 0.00(0)
C5 0.02(0) 0.02(0) 0.02(0) 0.00(0) 0.01(0) 0.00(0)
C6 0.02(0) 0.01(0) 0.02(0) 0.00(0) 0.00(0) 0.00(0)
C7 0.02(0) 0.02(0) 0.02(0) -0.00(0) 0.01(0) 0.00(0)
C8 0.01(0) 0.03(0) 0.02(0) 0.00(0) 0.00(0) -0.00(0)
C9 0.03(0) 0.03(0) 0.04(0) 0.01(0) 0.01(0) 0.01(0)
C10 0.02(0) 0.02(0) 0.02(0) -0.00(0) 0.01(0) -0.00(0)
C11 0.02(0) 0.02(0) 0.03(0) -0.00(0) 0.01(0) 0.00(0)
C12 0.02(0) 0.02(0) 0.02(0) -0.00(0) 0.01(0) -0.00(0)
C13 0.01(0) 0.02(0) 0.02(0) -0.00(0) 0.00(0) -0.00(0)
C14 0.02(0) 0.02(0) 0.02(0) 0.00(0) 0.00(0) 0.00(0)
C15 0.03(0) 0.03(0) 0.02(0) -0.00(0) 0.01(0) -0.00(0)
C16 0.02(0) 0.03(0) 0.03(0) -0.01(0) 0.01(0) -0.01(0)
C17 0.01(0) 0.02(0) 0.03(0) 0.00(0) 0.01(0) 0.00(0)
C18 0.01(0) 0.02(0) 0.03(0) -0.00(0) 0.01(0) -0.00(0)
C19 0.02(0) 0.02(0) 0.02(0) 0.00(0) 0.01(0) 0.00(0)
C20 0.02(0) 0.03(0) 0.07(0) 0.01(0) 0.02(0) 0.02(0)

loop_
_atom_type_symbol
_atom_type_description
_atom_type_scat_dispersion_real
_atom_type_scat_dispersion_imag
_atom_type_scat_source
Br Br -0.557 2.708
;
International Tables for Crystallography
(1992, Vol. C, Tables 4.2.6.8 and 6.1.1.4)
;
O O 0.017 0.010
;
International Tables for Crystallography
(1992, Vol. C, Tables 4.2.6.8 and 6.1.1.4)
;
N N 0.011 0.006
;
International Tables for Crystallography
(1992, Vol. C, Tables 4.2.6.8 and 6.1.1.4)
;
C C 0.006 0.003
;
International Tables for Crystallography
(1992, Vol. C, Tables 4.2.6.8 and 6.1.1.4)
;
H H 0.000 0.000
;
International Tables for Crystallography
(1992, Vol. C, Table 6.1.1.4)
;

loop_
_geom_angle_atom_site_label_1
_geom_angle_atom_site_label_2
_geom_angle_atom_site_label_3
_geom_angle
_geom_angle_publ_flag
C19 O3 C20 115.3(3) yes
C10 N1 C12 121.7(3) yes
C10 N1 H1 114.39(17) no
C12 N1 H1 123.46(19) no
Br1 C1 C2 115.8(3) yes
Br1 C1 C6 122.2(3) yes
C2 C1 C6 121.9(3) yes
C1 C2 C3 120.2(4) yes
C1 C2 H2 119.7(2) no
C3 C2 H2 120.1(2) no
C2 C3 C4 119.5(4) yes
C2 C3 H3 120.1(2) no
C4 C3 H3 120.4(2) no
C3 C4 C5 120.0(4) yes
C3 C4 H4 120.3(2) no
C5 C4 H4 119.7(2) no
C4 C5 C6 122.1(3) yes
C4 C5 H5 119.5(2) no
C6 C5 H5 118.5(2) no
C1 C6 C5 116.3(3) yes
C1 C6 C7 122.9(3) yes
C5 C6 C7 120.8(3) yes
C6 C7 C8 111.0(3) yes
C6 C7 C10 112.6(3) yes
C8 C7 C10 110.9(3) yes
C6 C7 H6 107.40(18) no
C8 C7 H6 107.29(19) no
C10 C7 H6 107.36(17) no
C7 C8 C9 123.7(3) yes
C7 C8 H7 118.21(19) no
C9 C8 H7 118.1(2) no
C8 C9 H8 120.5(2) no
C8 C9 H9 119.5(2) no
H8 C9 H9 120.000(7) no
N1 C10 C7 105.8(3) yes
N1 C10 C11 110.1(3) yes
C7 C10 C11 114.8(3) yes
N1 C10 C19 109.7(3) yes
C7 C10 C19 107.1(2) yes
C11 C10 C19 109.2(3) yes
C10 C11 H10 109.57(19) no
C10 C11 H11 109.37(19) no
H10 C11 H11 109.475(6) no
C10 C11 H12 109.47(18) no
H10 C11 H12 109.470(4) no
H11 C11 H12 109.469(9) no
O1 C12 N1 121.9(3) yes
O1 C12 C13 121.8(3) yes
N1 C12 C13 116.2(3) yes
C12 C13 C14 116.9(3) yes
C12 C13 C18 124.1(3) yes
C14 C13 C18 119.0(3) yes
C13 C14 C15 119.9(3) yes
C13 C14 H13 120.4(2) no
C15 C14 H13 119.7(2) no
C14 C15 C16 120.7(4) yes
C14 C15 H14 119.7(2) no
C16 C15 H14 119.6(2) no
C15 C16 C17 120.1(4) yes
C15 C16 H15 119.7(2) no
C17 C16 H15 120.2(2) no
C16 C17 C18 119.5(4) yes
C16 C17 H16 120.4(2) no
C18 C17 H16 120.1(2) no
C13 C18 C17 120.8(3) yes
C13 C18 H17 119.6(2) no
C17 C18 H17 119.6(2) no
O2 C19 O3 124.5(3) yes
O2 C19 C10 124.2(3) yes
O3 C19 C10 111.2(3) yes
O3 C20 H18 109.1(2) no
O3 C20 H19 109.6(2) no
H18 C20 H19 109.473(4) no
O3 C20 H20 109.7(2) no
H18 C20 H20 109.475(5) no
H19 C20 H20 109.473(7) no

loop_
_geom_bond_atom_site_label_1
_geom_bond_atom_site_label_2
_geom_bond_distance
_geom_bond_publ_flag
Br1 C1 1.906(4) yes
O1 C12 1.218(4) yes
O2 C19 1.201(4) yes
O3 C19 1.346(4) yes
O3 C20 1.456(4) yes
N1 C10 1.477(4) yes
N1 C12 1.363(5) yes
N1 H1 0.88269(6) no
C1 C2 1.387(5) yes
C1 C6 1.397(5) yes
C2 C3 1.379(6) yes
C2 H2 0.94999(6) no
C3 C4 1.387(6) yes
C3 H3 0.95001(6) no
C4 C5 1.379(5) yes
C4 H4 0.95003(7) no
C5 C6 1.407(5) yes
C5 H5 0.94998(6) no
C6 C7 1.522(5) yes
C7 C8 1.520(5) yes
C7 C10 1.580(5) yes
C7 H6 0.95005(7) no
C8 C9 1.318(5) yes
C8 H7 0.95000(8) no
C9 H8 0.95003(6) no
C9 H9 0.95001(8) no
C10 C11 1.525(5) yes
C10 C19 1.531(5) yes
C11 H10 0.95004(7) no
C11 H11 0.94995(6) no
C11 H12 0.95003(8) no
C12 C13 1.503(5) yes
C13 C14 1.397(6) yes
C13 C18 1.394(5) yes
C14 C15 1.387(5) yes
C14 H13 0.94998(7) no
C15 C16 1.375(6) yes
C15 H14 0.95003(9) no
C16 C17 1.391(6) yes
C16 H15 0.94999(6) no
C17 C18 1.388(5) yes
C17 H16 0.94997(7) no
C18 H17 0.94996(9) no
C20 H18 0.95005(6) no
C20 H19 0.95004(7) no
C20 H20 0.94997(7) no

loop_
_geom_contact_atom_site_label_1
_geom_contact_atom_site_label_2
_geom_contact_site_symmetry_2
_geom_contact_distance
_geom_contact_publ_flag
Br1 C1 . 1.906(4) yes
Br1 C2 . 2.804(4) yes
Br1 C6 . 2.902(3) yes
Br1 H2 . 2.833(4) no
Br1 H6 . 2.683(3) no
O1 O3 . 2.958(3) yes
O1 N1 . 2.258(4) yes
O1 C10 . 2.791(4) yes
O1 C12 . 1.218(4) yes
O1 C13 . 2.382(5) yes
O1 C14 . 2.796(5) yes
O1 C19 . 2.743(4) yes
O1 H12 . 2.595(4) no
O1 H13 . 2.499(4) no
O1 H16 1_565 2.321(5) no
O2 O3 . 2.255(4) yes
O2 C10 . 2.419(4) yes
O2 C11 . 2.784(4) yes
O2 C19 . 1.201(4) yes
O2 C20 . 2.668(5) yes
O2 H11 . 2.595(5) no
O2 H12 . 2.838(4) no
O2 H16 1_565 2.807(5) no
O2 H17 1_565 2.658(4) no
O2 H18 2_655 2.627(5) no
O2 H19 . 2.649(5) no
O2 H20 . 2.613(5) no
O3 N1 . 2.677(3) yes
O3 C7 . 2.999(4) yes
O3 C10 . 2.376(4) yes
O3 C12 . 2.973(4) yes
O3 C19 . 1.346(4) yes
O3 C20 . 1.456(4) yes
O3 H6 . 2.653(4) no
O3 H18 . 1.983(4) no
O3 H19 . 1.988(5) no
O3 H20 . 1.988(5) no
O3 H20 2_645 2.729(5) no
N1 C7 . 2.439(4) yes
N1 C8 . 2.844(4) yes
N1 C10 . 1.477(4) yes
N1 C11 . 2.461(5) yes
N1 C12 . 1.363(5) yes
N1 C13 . 2.434(5) yes
N1 C18 . 2.904(4) yes
N1 C19 . 2.459(4) yes
N1 H1 . 0.88269(6) no
N1 H6 . 2.601(4) no
N1 H10 . 2.651(5) no
N1 H12 . 2.643(4) no
N1 H17 . 2.618(4) no
C1 C2 . 1.387(5) yes
C1 C3 . 2.398(5) yes
C1 C4 . 2.759(5) yes
C1 C5 . 2.382(5) yes
C1 C6 . 1.397(5) yes
C1 C7 . 2.565(5) yes
C1 H2 . 2.033(5) no
C1 H3 2_746 2.913(5) no
C1 H6 . 2.590(5) no
C2 C3 . 1.379(6) yes
C2 C4 . 2.389(6) yes
C2 C5 . 2.755(5) yes
C2 C6 . 2.434(5) yes
C2 H2 . 0.94999(6) no
C2 H3 . 2.030(6) no
C3 C4 . 1.387(6) yes
C3 C5 . 2.395(5) yes
C3 C6 . 2.820(5) yes
C3 H2 . 2.029(6) no
C3 H3 . 0.95001(6) no
C3 H4 . 2.038(6) no
C4 C5 . 1.379(5) yes
C4 C6 . 2.438(5) yes
C4 H3 . 2.039(5) no
C4 H4 . 0.95003(7) no
C4 H5 . 2.023(5) no
C4 H8 1_565 2.894(5) no
C5 C6 . 1.407(5) yes
C5 C7 . 2.548(5) yes
C5 C8 . 2.991(5) yes
C5 H3 2_746 2.790(5) no
C5 H4 . 2.025(5) no
C5 H5 . 0.94998(6) no
C5 H7 . 2.801(5) no
C5 H11 . 2.626(5) no
C6 C7 . 1.522(5) yes
C6 C8 . 2.507(5) yes
C6 C10 . 2.581(5) yes
C6 H3 2_746 2.723(5) no
C6 H5 . 2.039(5) no
C6 H6 . 2.021(5) no
C6 H7 . 2.787(5) no
C6 H11 . 2.807(5) no
C7 C8 . 1.520(5) yes
C7 C9 . 2.504(5) yes
C7 C10 . 1.580(5) yes
C7 C11 . 2.615(5) yes
C7 C19 . 2.502(5) yes
C7 H1 . 2.424(4) no
C7 H5 . 2.681(5) no
C7 H6 . 0.95005(7) no
C7 H7 . 2.140(5) no
C7 H9 . 2.665(5) no
C7 H10 . 2.793(5) no
C7 H11 . 2.807(5) no
C8 C9 . 1.318(5) yes
C8 C10 . 2.553(5) yes
C8 H1 . 2.390(4) no
C8 H5 . 2.752(5) no
C8 H6 . 2.018(5) no
C8 H7 . 0.95000(8) no
C8 H8 . 1.978(5) no
C8 H9 . 1.968(6) no
C8 H10 . 2.849(5) no
C9 H1 . 2.649(5) no
C9 H6 . 2.542(5) no
C9 H7 . 1.955(6) no
C9 H8 . 0.95003(6) no
C9 H9 . 0.95001(8) no
C10 C11 . 1.525(5) yes
C10 C12 . 2.480(5) yes
C10 C19 . 1.531(5) yes
C10 H1 . 2.009(5) no
C10 H6 . 2.072(5) no
C10 H7 . 2.896(5) no
C10 H10 . 2.049(5) no
C10 H11 . 2.047(5) no
C10 H12 . 2.048(5) no
C11 C19 . 2.491(5) yes
C11 H1 . 2.955(5) no
C11 H5 . 2.807(5) no
C11 H10 . 0.95004(7) no
C11 H11 . 0.94995(6) no
C11 H12 . 0.95003(8) no
C12 C13 . 1.503(5) yes
C12 C14 . 2.472(5) yes
C12 C18 . 2.560(5) yes
C12 C19 . 2.926(5) yes
C12 H1 . 1.991(5) no
C12 H12 . 2.855(5) no
C12 H13 . 2.610(5) no
C12 H17 . 2.739(5) no
C13 C14 . 1.397(6) yes
C13 C15 . 2.410(5) yes
C13 C16 . 2.787(5) yes
C13 C17 . 2.419(6) yes
C13 C18 . 1.394(5) yes
C13 H1 . 2.589(5) no
C13 H5 2_745 2.968(5) no
C13 H13 . 2.049(6) no
C13 H17 . 2.038(5) no
C14 C15 . 1.387(5) yes
C14 C16 . 2.401(6) yes
C14 C17 . 2.781(5) yes
C14 C18 . 2.404(5) yes
C14 H4 2_745 2.883(6) no
C14 H13 . 0.94998(7) no
C14 H14 . 2.033(6) no
C14 H15 2_654 2.953(5) no
C15 C16 . 1.375(6) yes
C15 C17 . 2.397(6) yes
C15 C18 . 2.764(5) yes
C15 H13 . 2.032(5) no
C15 H14 . 0.95003(9) no
C15 H15 . 2.022(5) no
C16 C17 . 1.391(6) yes
C16 C18 . 2.401(5) yes
C16 H14 . 2.021(6) no
C16 H15 . 0.94999(6) no
C16 H16 . 2.043(6) no
C17 C18 . 1.388(5) yes
C17 H15 . 2.041(6) no
C17 H16 . 0.94997(7) no
C17 H17 . 2.033(5) no
C18 H1 . 2.622(4) no
C18 H16 . 2.038(6) no
C18 H17 . 0.94996(9) no
C19 C20 . 2.367(5) yes
C19 H6 . 2.605(5) no
C19 H11 . 2.655(5) no
C19 H12 . 2.671(5) no
C19 H19 . 2.591(5) no
C19 H20 . 2.592(5) no
C20 H18 . 0.95005(6) no
C20 H19 . 0.95004(7) no
C20 H20 . 0.94997(7) no
H1 H6 . 2.529(4) no
H1 H7 . 2.894(4) no
H1 H9 . 2.721(5) no
H1 H10 . 2.897(5) no
H1 H10 2_745 2.905(5) no
H1 H17 . 2.108(4) no
H2 H3 . 2.333(6) no
H2 H15 1_566 2.550(6) no
H3 H4 . 2.347(6) no
H4 H5 . 2.317(5) no
H4 H8 1_565 2.822(5) no
H4 H13 2_755 2.695(5) no
H5 H7 . 2.287(5) no
H5 H10 . 2.631(5) no
H5 H11 . 2.360(5) no
H6 H7 . 2.847(5) no
H6 H9 . 2.350(5) no
H6 H19 2_645 2.770(5) no
H7 H8 . 2.249(5) no
H7 H9 . 2.786(6) no
H7 H10 . 2.483(5) no
H7 H12 2_745 2.678(5) no
H7 H16 2_755 2.981(5) no
H8 H9 . 1.64548(15) no
H8 H12 2_745 2.782(5) no
H9 H18 2_645 2.580(6) no
H10 H11 . 1.5514(1) no
H10 H12 . 1.55139(8) no
H10 H17 2_755 2.847(5) no
H11 H12 . 1.55131(14) no
H12 H16 1_565 2.642(5) no
H13 H14 . 2.327(5) no
H13 H15 2_654 2.632(5) no
H14 H15 . 2.316(6) no
H15 H16 . 2.350(6) no
H16 H17 . 2.334(5) no
H17 H18 2_645 2.984(6) no
H18 H19 . 1.55143(9) no
H18 H20 . 1.55140(9) no
H19 H20 . 1.55137(15) no

loop_
_geom_torsion_atom_site_label_1
_geom_torsion_atom_site_label_2
_geom_torsion_atom_site_label_3
_geom_torsion_atom_site_label_4
_geom_torsion
_geom_torsion_publ_flag
C20 O3 C19 O2 3.7(1) yes
C20 O3 C19 C10 -179.9(1) yes
C12 N1 C10 C7 164.2(1) yes
C12 N1 C10 C11 -71.2(1) yes
C12 N1 C10 C19 49.0(1) yes
C10 N1 C12 O1 -1.5(1) yes
C10 N1 C12 C13 177.8(0) yes
Br1 C1 C2 C3 177.1(0) yes
C6 C1 C2 C3 -0.3(1) yes
Br1 C1 C6 C5 -175.2(0) yes
Br1 C1 C6 C7 2.8(1) yes
C2 C1 C6 C5 2.0(1) yes
C2 C1 C6 C7 -180.0(1) yes
C1 C2 C3 C4 -2.1(1) yes
C2 C3 C4 C5 2.6(1) yes
C3 C4 C5 C6 -0.8(1) yes
C4 C5 C6 C1 -1.5(1) yes
C4 C5 C6 C7 -179.6(1) yes
C1 C6 C7 C8 -130.0(1) yes
C1 C6 C7 C10 105.0(1) yes
C5 C6 C7 C8 47.9(1) yes
C5 C6 C7 C10 -77.1(1) yes
C6 C7 C8 C9 122.3(1) yes
C10 C7 C8 C9 -111.7(1) yes
C6 C7 C10 N1 180.0(0) yes
C6 C7 C10 C11 58.3(1) yes
C6 C7 C10 C19 -63.0(1) yes
C8 C7 C10 N1 54.9(1) yes
C8 C7 C10 C11 -66.7(1) yes
C8 C7 C10 C19 171.9(0) yes
N1 C10 C19 O2 -143.5(1) yes
N1 C10 C19 O3 40.0(1) yes
C7 C10 C19 O2 102.1(1) yes
C7 C10 C19 O3 -74.4(1) yes
C11 C10 C19 O2 -22.7(1) yes
C11 C10 C19 O3 160.8(0) yes
O1 C12 C13 C14 12.2(1) yes
O1 C12 C13 C18 -165.7(1) yes
N1 C12 C13 C14 -167.1(0) yes
N1 C12 C13 C18 14.9(1) yes
C12 C13 C14 C15 -179.4(1) yes
C18 C13 C14 C15 -1.4(1) yes
C12 C13 C18 C17 178.9(1) yes
C14 C13 C18 C17 1.0(1) yes
C13 C14 C15 C16 0.2(1) yes
C14 C15 C16 C17 1.4(1) yes
C15 C16 C17 C18 -1.8(1) yes
C16 C17 C18 C13 0.6(1) yes
